data_2219967
loop_
_publ_author_name
'Meng, Shuang-Ming'
'Fan, Yue-Qin'
'Guo, Yong'

_publ_section_title
<i>catena</i>-Poly[[(1,12,15,26-tetraaza-5,8,19,22-tetraoxa-3,4:9,10:17,18:23,24-tetrabenzocyclooctacosane-\k^4^<i>N</i>^1^,<i>N</i>^12^,<i>N</i>^15^,<i>N</i>^26^)nickel(II)]-\m-terephthalato-\k^2^<i>O</i>^1^:<i>O</i>^4^]
_journal_coeditor_code PV2108
_journal_issue 11
_journal_name_full 'Acta Crystallographica Section E'
_journal_page_first m1431
_journal_paper_doi 10.1107/S160053680803314X
_journal_volume 64
_journal_year 2008
_chemical_formula_iupac '[Ni (C8 H4 O4) (C36 H44 N4 O4)]'
_chemical_formula_moiety 'C44 H48 N4 Ni O8'
_chemical_formula_sum 'C44 H48 N4 Ni O8'
_chemical_formula_weight 819.57
_chemical_name_systematic
;
catena-Poly[[(1,12,15,26-tetraaza-5,8,19,22-tetraoxa-3,4:9,10:17,18:23,24-
tetrabenzocyclooctacosane-
\k^4^<i>N</i>^1^,<i>N</i>^12^,<i>N</i>^15^,<i>N</i>^26^)nickel(II)]-
\m-terephthalato-\k^2^O^1^:O^4^]
;
_space_group_IT_number 14
_symmetry_cell_setting monoclinic
_symmetry_space_group_name_Hall '-P 2yn'
_symmetry_space_group_name_H-M 'P 1 21/n 1'
_atom_sites_solution_hydrogens geom
_atom_sites_solution_primary direct
_atom_sites_solution_secondary difmap
_audit_creation_method SHELXL-97
_cell_angle_alpha 90.00
_cell_angle_beta 101.758(10)
_cell_angle_gamma 90.00
_cell_formula_units_Z 4
_cell_length_a 11.407(3)
_cell_length_b 16.575(3)
_cell_length_c 21.675(6)
_cell_measurement_reflns_used 9133
_cell_measurement_temperature 293(2)
_cell_measurement_theta_max 27.5
_cell_measurement_theta_min 3.1
_cell_volume 4012.1(17)
_computing_cell_refinement 'PROCESS-AUTO (Rigaku, 1998)'
_computing_data_collection 'PROCESS-AUTO (Rigaku, 1998)'
_computing_data_reduction 'PROCESS-AUTO (Rigaku, 1998)'
_computing_molecular_graphics 'SHELXTL-Plus (Sheldrick, 2008)'
_computing_publication_material 'SHELXL97 (Sheldrick, 2008)'
_computing_structure_refinement 'SHELXL97 (Sheldrick, 2008)'
_computing_structure_solution 'SHELXS97 (Sheldrick, 2008)'
_diffrn_ambient_temperature 293(2)
_diffrn_detector_area_resol_mean 10.0
_diffrn_measured_fraction_theta_full 0.998
_diffrn_measured_fraction_theta_max 0.994
_diffrn_measurement_device_type 'Rigaku R-AXIS RAPID'
_diffrn_measurement_method \w
_diffrn_radiation_monochromator graphite
_diffrn_radiation_source 'fine-focus sealed tube'
_diffrn_radiation_type MoK\a
_diffrn_radiation_wavelength 0.71073
_diffrn_reflns_av_R_equivalents 0.0952
_diffrn_reflns_av_sigmaI/netI 0.0816
_diffrn_reflns_limit_h_max 14
_diffrn_reflns_limit_h_min -14
_diffrn_reflns_limit_k_max 21
_diffrn_reflns_limit_k_min -21
_diffrn_reflns_limit_l_max 28
_diffrn_reflns_limit_l_min -27
_diffrn_reflns_number 37289
_diffrn_reflns_theta_full 25.00
_diffrn_reflns_theta_max 27.46
_diffrn_reflns_theta_min 3.06
_exptl_absorpt_coefficient_mu 0.543
_exptl_absorpt_correction_T_max 0.910
_exptl_absorpt_correction_T_min 0.839
_exptl_absorpt_correction_type multi-scan
_exptl_absorpt_process_details
;
(ABSCOR; Higashi, 1995)
;
_exptl_crystal_colour green
_exptl_crystal_density_diffrn 1.357
_exptl_crystal_density_method 'not measured'
_exptl_crystal_description block
_exptl_crystal_F_000 1728
_exptl_crystal_size_max 0.35
_exptl_crystal_size_mid 0.28
_exptl_crystal_size_min 0.21
_refine_diff_density_max 0.920
_refine_diff_density_min -0.791
_refine_ls_extinction_method none
_refine_ls_goodness_of_fit_ref 1.051
_refine_ls_hydrogen_treatment mixed
_refine_ls_matrix_type full
_refine_ls_number_parameters 514
_refine_ls_number_reflns 9133
_refine_ls_number_restraints 4
_refine_ls_restrained_S_all 1.050
_refine_ls_R_factor_all 0.1174
_refine_ls_R_factor_gt 0.0631
_refine_ls_shift/su_max 0.001
_refine_ls_shift/su_mean 0.000
_refine_ls_structure_factor_coef Fsqd
_refine_ls_weighting_details 'calc w=1/[\s^2^(Fo^2^)+(0.0632P)^2^+2.1456P] where P=(Fo^2^+2Fc^2^)/3'
_refine_ls_weighting_scheme calc
_refine_ls_wR_factor_gt 0.1349
_refine_ls_wR_factor_ref 0.1551
_reflns_number_gt 5535
_reflns_number_total 9133
_reflns_threshold_expression I>2\s(I)
_cod_data_source_file pv2108.cif
_cod_data_source_block I
_cod_original_cell_volume 4012.2(17)
_cod_original_sg_symbol_H-M 'P 21/n'
_cod_database_code 2219967
_cod_database_fobs_code 2219967

loop_
_symmetry_equiv_pos_as_xyz
'x, y, z'
'-x+1/2, y+1/2, -z+1/2'
'-x, -y, -z'
'x-1/2, -y-1/2, z-1/2'

loop_
_atom_site_type_symbol
_atom_site_label
_atom_site_fract_x
_atom_site_fract_y
_atom_site_fract_z
_atom_site_U_iso_or_equiv
_atom_site_adp_type
_atom_site_calc_flag
_atom_site_refinement_flags
_atom_site_occupancy
Ni Ni1 0.76937(4) 0.21301(2) 0.898586(19) 0.02536(13) Uani d . 1
C C1 0.5251(3) 0.0013(2) 0.84876(18) 0.0422(9) Uani d . 1
C C2 0.5463(4) -0.0627(3) 0.8114(2) 0.0660(14) Uani d . 1
H H2 0.6008 -0.0565 0.7852 0.079 Uiso calc R 1
C C3 0.4876(5) -0.1363(3) 0.8124(3) 0.0747(16) Uani d . 1
H H3 0.5032 -0.1786 0.7871 0.090 Uiso calc R 1
C C4 0.4075(4) -0.1459(3) 0.8502(2) 0.0628(13) Uani d . 1
H H4 0.3674 -0.1947 0.8505 0.075 Uiso calc R 1
C C5 0.3859(4) -0.0837(3) 0.8880(2) 0.0573(12) Uani d . 1
H H5 0.3307 -0.0902 0.9138 0.069 Uiso calc R 1
C C6 0.4457(4) -0.0118(2) 0.8878(2) 0.0479(10) Uani d . 1
C C9 0.3299(4) 0.0644(3) 0.9479(2) 0.0519(11) Uani d . 1
H H9A 0.3091 0.0169 0.9696 0.062 Uiso calc R 1
H H9B 0.2668 0.0734 0.9112 0.062 Uiso calc R 1
C C10 0.3383(4) 0.1346(3) 0.9901(2) 0.0623(13) Uani d . 1
H H10A 0.2583 0.1526 0.9920 0.075 Uiso calc R 1
H H10B 0.3779 0.1185 1.0322 0.075 Uiso calc R 1
C C11 0.4113(3) 0.2674(2) 1.00719(17) 0.0414(9) Uani d . 1
C C12 0.3125(4) 0.3033(3) 1.0236(2) 0.0643(13) Uani d . 1
H H12 0.2367 0.2809 1.0106 0.077 Uiso calc R 1
C C13 0.3278(5) 0.3727(4) 1.0595(3) 0.0872(18) Uani d . 1
H H13 0.2621 0.3977 1.0706 0.105 Uiso calc R 1
C C14 0.4397(6) 0.4046(4) 1.0786(3) 0.0852(18) Uani d . 1
H H14 0.4500 0.4506 1.1037 0.102 Uiso calc R 1
C C15 0.5377(5) 0.3695(3) 1.0612(2) 0.0641(13) Uani d . 1
H H15 0.6131 0.3923 1.0742 0.077 Uiso calc R 1
C C16 0.5245(3) 0.3001(2) 1.02442(17) 0.0395(9) Uani d . 1
C C17 0.6303(3) 0.2610(2) 1.00410(16) 0.0389(9) Uani d . 1
H H17A 0.7025 0.2758 1.0340 0.047 Uiso calc R 1
H H17B 0.6216 0.2029 1.0062 0.047 Uiso calc R 1
C C18 0.6834(4) 0.3678(2) 0.93574(19) 0.0457(10) Uani d . 1
H H18A 0.6499 0.4007 0.9649 0.055 Uiso calc R 1
H H18B 0.6541 0.3882 0.8935 0.055 Uiso calc R 1
C C19 0.8183(4) 0.3724(2) 0.95182(19) 0.0476(10) Uani d . 1
H H19A 0.8440 0.4281 0.9509 0.057 Uiso calc R 1
H H19B 0.8479 0.3512 0.9938 0.057 Uiso calc R 1
C C20 0.8686(4) 0.3707(2) 0.84692(18) 0.0435(9) Uani d . 1
H H20A 0.7875 0.3871 0.8282 0.052 Uiso calc R 1
H H20B 0.8962 0.3354 0.8171 0.052 Uiso calc R 1
C C21 0.9472(4) 0.4448(2) 0.85675(18) 0.0429(9) Uani d . 1
C C22 0.8995(5) 0.5222(2) 0.8504(2) 0.0600(12) Uani d . 1
H H22 0.8169 0.5296 0.8406 0.072 Uiso calc R 1
C C23 0.9760(6) 0.5892(3) 0.8586(3) 0.0780(17) Uani d . 1
H H23 0.9442 0.6410 0.8549 0.094 Uiso calc R 1
C C24 1.0953(6) 0.5787(3) 0.8720(3) 0.0761(16) Uani d . 1
H H24 1.1452 0.6236 0.8768 0.091 Uiso calc R 1
C C25 1.1447(5) 0.5027(3) 0.8786(2) 0.0646(13) Uani d . 1
H H25 1.2274 0.4961 0.8883 0.077 Uiso calc R 1
C C26 1.0705(4) 0.4364(2) 0.8707(2) 0.0487(10) Uani d . 1
C C27 1.2162(4) 0.3402(3) 0.8544(3) 0.0679(14) Uani d . 1
H H27A 1.2857 0.3572 0.8853 0.081 Uiso calc R 1
H H27B 1.2160 0.3694 0.8156 0.081 Uiso calc R 1
C C28 1.2233(4) 0.2533(3) 0.8431(3) 0.0801(17) Uani d . 1
H H28A 1.2944 0.2420 0.8265 0.096 Uiso calc R 1
H H28B 1.2305 0.2247 0.8827 0.096 Uiso calc R 1
C C29 1.1211(4) 0.1467(2) 0.78328(19) 0.0444(9) Uani d . 1
C C30 1.2200(4) 0.1073(3) 0.7688(2) 0.0617(13) Uani d . 1
H H30 1.2932 0.1336 0.7733 0.074 Uiso calc R 1
C C31 1.2076(5) 0.0288(3) 0.7478(2) 0.0674(14) Uani d . 1
H H31 1.2738 0.0016 0.7393 0.081 Uiso calc R 1
C C32 1.0996(5) -0.0101(3) 0.7394(2) 0.0665(13) Uani d . 1
H H32 1.0920 -0.0628 0.7243 0.080 Uiso calc R 1
C C33 1.0018(4) 0.0298(3) 0.7534(2) 0.0561(11) Uani d . 1
H H33 0.9281 0.0038 0.7470 0.067 Uiso calc R 1
C C34 1.0114(4) 0.1088(2) 0.77716(18) 0.0423(9) Uani d . 1
C C35 0.9067(3) 0.1515(2) 0.79519(17) 0.0388(9) Uani d . 1
H H35A 0.9145 0.2089 0.7883 0.047 Uiso calc R 1
H H35B 0.8338 0.1334 0.7674 0.047 Uiso calc R 1
C C36 0.8639(4) 0.0525(3) 0.8715(3) 0.0643(9) Uani d . 1
H H36A 0.8305 0.0284 0.8310 0.077 Uiso calc R 1
H H36B 0.9374 0.0239 0.8890 0.077 Uiso calc R 1
C C37 0.7792(4) 0.0404(3) 0.9134(3) 0.0643(9) Uani d . 1
H H37A 0.7457 -0.0135 0.9075 0.077 Uiso calc R 1
H H37B 0.8211 0.0453 0.9569 0.077 Uiso calc R 1
C C38 0.5845(4) 0.0823(2) 0.84676(19) 0.0474(10) Uani d . 1
H H38A 0.6153 0.0855 0.8083 0.057 Uiso calc R 1
H H38B 0.5243 0.1240 0.8449 0.057 Uiso calc R 1
C C39 0.5795(3) 0.2704(2) 0.78663(15) 0.0322(8) Uani d . 1
C C40 0.5548(3) 0.2906(2) 0.71679(15) 0.0295(7) Uani d . 1
C C41 0.4375(3) 0.2997(2) 0.68456(16) 0.0364(8) Uani d . 1
H H41 0.3755 0.2989 0.7066 0.044 Uiso calc R 1
C C42 0.4119(3) 0.3100(2) 0.61992(16) 0.0350(8) Uani d . 1
H H42 0.3326 0.3154 0.5990 0.042 Uiso calc R 1
C C43 0.5016(3) 0.3125(2) 0.58600(15) 0.0293(7) Uani d . 1
C C44 0.4709(3) 0.3139(2) 0.51426(16) 0.0335(8) Uani d . 1
C C45 0.6199(3) 0.3074(2) 0.61860(16) 0.0371(9) Uani d . 1
H H45 0.6820 0.3117 0.5969 0.044 Uiso calc R 1
C C46 0.6456(3) 0.2961(2) 0.68337(16) 0.0360(8) Uani d . 1
H H46 0.7249 0.2921 0.7046 0.043 Uiso calc R 1
O O1 0.4368(3) 0.05093(19) 0.92886(16) 0.0669(7) Uani d . 1
O O2 0.4008(3) 0.19793(19) 0.97062(16) 0.0669(7) Uani d . 1
O O3 1.1119(3) 0.35817(18) 0.87622(17) 0.0655(9) Uani d . 1
O O4 1.1251(3) 0.22632(19) 0.80180(18) 0.0706(10) Uani d . 1
O O5 0.4986(2) 0.2814(2) 0.81597(12) 0.0555(8) Uani d . 1
O O6 0.6840(2) 0.24327(14) 0.80900(10) 0.0333(6) Uani d . 1
O O7 0.3600(2) 0.31285(15) 0.49024(10) 0.0349(6) Uani d . 1
O O8 0.5516(2) 0.3137(2) 0.48444(13) 0.0710(10) Uani d . 1
N N1 0.6832(3) 0.09923(18) 0.90061(15) 0.0374(7) Uani d D 1
H H1N 0.653(3) 0.100(2) 0.9325(13) 0.045 Uiso d D 1
N N2 0.8942(3) 0.13883(19) 0.86124(13) 0.0343(7) Uani d D 1
H H2N 0.954(2) 0.153(2) 0.8863(15) 0.041 Uiso d D 1
N N3 0.8662(3) 0.32447(18) 0.90502(14) 0.0353(7) Uani d D 1
H H3N 0.9388(19) 0.317(2) 0.9209(17) 0.042 Uiso d D 1
N N4 0.6460(2) 0.28272(18) 0.93980(13) 0.0327(6) Uani d D 1
H H4N 0.582(2) 0.275(2) 0.9139(15) 0.039 Uiso d D 1

loop_
_atom_site_aniso_label
_atom_site_aniso_U_11
_atom_site_aniso_U_22
_atom_site_aniso_U_33
_atom_site_aniso_U_12
_atom_site_aniso_U_13
_atom_site_aniso_U_23
Ni1 0.0219(2) 0.0338(2) 0.0203(2) -0.00261(19) 0.00421(14) 0.00109(18)
C1 0.041(2) 0.044(2) 0.038(2) -0.0139(18) 0.0019(17) 0.0005(17)
C2 0.071(3) 0.079(3) 0.053(3) -0.038(3) 0.025(2) -0.024(2)
C3 0.086(4) 0.068(3) 0.074(4) -0.034(3) 0.024(3) -0.037(3)
C4 0.067(3) 0.050(3) 0.069(3) -0.027(2) 0.008(3) -0.007(2)
C5 0.052(3) 0.058(3) 0.061(3) -0.022(2) 0.011(2) 0.000(2)
C6 0.041(2) 0.048(2) 0.055(3) -0.0132(19) 0.0094(19) -0.007(2)
C9 0.037(2) 0.062(3) 0.060(3) -0.013(2) 0.017(2) 0.003(2)
C10 0.058(3) 0.063(3) 0.076(3) -0.007(2) 0.037(3) -0.001(3)
C11 0.041(2) 0.055(2) 0.032(2) -0.0009(19) 0.0169(16) -0.0058(17)
C12 0.042(2) 0.092(4) 0.066(3) 0.002(2) 0.028(2) -0.016(3)
C13 0.080(4) 0.093(4) 0.105(5) 0.010(3) 0.058(4) -0.029(4)
C14 0.098(5) 0.088(4) 0.083(4) -0.008(3) 0.051(4) -0.038(3)
C15 0.065(3) 0.073(3) 0.062(3) -0.015(3) 0.029(2) -0.024(3)
C16 0.039(2) 0.054(2) 0.0284(18) -0.0033(18) 0.0130(15) -0.0051(17)
C17 0.0337(19) 0.057(2) 0.0275(19) 0.0029(18) 0.0086(15) 0.0014(16)
C18 0.060(3) 0.038(2) 0.045(2) 0.003(2) 0.024(2) -0.0016(18)
C19 0.062(3) 0.043(2) 0.042(2) -0.013(2) 0.022(2) -0.0072(18)
C20 0.055(2) 0.046(2) 0.034(2) -0.008(2) 0.0196(18) 0.0013(17)
C21 0.059(3) 0.037(2) 0.037(2) -0.0095(19) 0.0198(19) -0.0019(16)
C22 0.076(3) 0.041(2) 0.072(3) 0.001(2) 0.036(3) 0.001(2)
C23 0.110(5) 0.034(2) 0.104(5) 0.000(3) 0.054(4) -0.002(3)
C24 0.093(4) 0.049(3) 0.095(4) -0.024(3) 0.041(3) -0.011(3)
C25 0.064(3) 0.056(3) 0.079(3) -0.023(2) 0.028(3) -0.009(2)
C26 0.060(3) 0.038(2) 0.053(3) -0.012(2) 0.022(2) 0.0032(18)
C27 0.041(3) 0.061(3) 0.103(4) -0.012(2) 0.017(3) 0.005(3)
C28 0.041(3) 0.078(4) 0.112(5) 0.004(3) -0.007(3) -0.016(3)
C29 0.043(2) 0.047(2) 0.044(2) 0.0136(19) 0.0114(18) 0.0012(18)
C30 0.046(3) 0.079(3) 0.064(3) 0.017(2) 0.020(2) 0.008(3)
C31 0.071(3) 0.079(3) 0.059(3) 0.035(3) 0.029(3) 0.000(3)
C32 0.079(4) 0.061(3) 0.068(3) 0.018(3) 0.034(3) -0.007(2)
C33 0.065(3) 0.052(2) 0.057(3) 0.007(2) 0.026(2) -0.004(2)
C34 0.047(2) 0.046(2) 0.038(2) 0.0129(19) 0.0186(18) 0.0065(17)
C35 0.040(2) 0.045(2) 0.034(2) 0.0050(17) 0.0133(16) 0.0007(16)
C36 0.068(2) 0.0466(17) 0.085(3) 0.0102(17) 0.0316(19) 0.0148(17)
C37 0.068(2) 0.0466(17) 0.085(3) 0.0102(17) 0.0316(19) 0.0148(17)
C38 0.045(2) 0.052(2) 0.041(2) -0.020(2) 0.0005(18) 0.0051(18)
C39 0.0295(18) 0.042(2) 0.0235(17) 0.0001(16) 0.0031(14) 0.0026(14)
C40 0.0281(16) 0.0335(17) 0.0256(16) 0.0029(16) 0.0026(13) -0.0014(14)
C41 0.0271(17) 0.057(2) 0.0259(18) 0.0063(17) 0.0065(14) -0.0033(16)
C42 0.0227(16) 0.053(2) 0.0271(18) 0.0100(16) -0.0004(14) -0.0020(16)
C43 0.0266(17) 0.0344(17) 0.0252(17) 0.0023(15) 0.0013(13) 0.0025(14)
C44 0.0266(18) 0.049(2) 0.0247(18) 0.0046(16) 0.0034(14) 0.0023(15)
C45 0.0240(17) 0.059(2) 0.0280(18) -0.0045(17) 0.0051(14) 0.0066(16)
C46 0.0234(16) 0.051(2) 0.0304(18) -0.0007(16) -0.0030(14) 0.0055(16)
O1 0.0562(14) 0.0712(15) 0.0840(17) -0.0255(12) 0.0396(12) -0.0315(13)
O2 0.0562(14) 0.0712(15) 0.0840(17) -0.0255(12) 0.0396(12) -0.0315(13)
O3 0.059(2) 0.0482(17) 0.096(3) -0.0060(16) 0.0329(18) 0.0088(17)
O4 0.0445(18) 0.061(2) 0.099(3) 0.0058(16) -0.0041(17) -0.0072(18)
O5 0.0341(14) 0.103(2) 0.0301(14) 0.0175(16) 0.0081(11) 0.0096(15)
O6 0.0264(12) 0.0468(14) 0.0250(12) 0.0031(11) 0.0017(10) 0.0051(10)
O7 0.0254(12) 0.0561(15) 0.0222(12) 0.0011(11) 0.0022(9) -0.0025(11)
O8 0.0278(14) 0.157(3) 0.0285(15) 0.0042(18) 0.0065(12) 0.0067(18)
N1 0.0338(17) 0.0397(17) 0.0370(18) -0.0087(14) 0.0029(14) 0.0030(14)
N2 0.0317(16) 0.0443(17) 0.0275(16) 0.0010(15) 0.0077(12) 0.0011(13)
N3 0.0359(17) 0.0403(16) 0.0317(17) -0.0076(15) 0.0119(13) -0.0028(13)
N4 0.0274(15) 0.0459(17) 0.0261(15) 0.0005(15) 0.0084(11) 0.0014(14)

loop_
_atom_type_symbol
_atom_type_description
_atom_type_scat_dispersion_real
_atom_type_scat_dispersion_imag
_atom_type_scat_source
C C 0.0033 0.0016 'International Tables Vol C Tables 4.2.6.8 and 6.1.1.4'
H H 0.0000 0.0000 'International Tables Vol C Tables 4.2.6.8 and 6.1.1.4'
N N 0.0061 0.0033 'International Tables Vol C Tables 4.2.6.8 and 6.1.1.4'
O O 0.0106 0.0060 'International Tables Vol C Tables 4.2.6.8 and 6.1.1.4'
Ni Ni 0.3393 1.1124 'International Tables Vol C Tables 4.2.6.8 and 6.1.1.4'

loop_
_geom_angle_atom_site_label_1
_geom_angle_atom_site_label_2
_geom_angle_atom_site_label_3
_geom_angle_site_symmetry_1
_geom_angle_site_symmetry_3
_geom_angle
O6 Ni1 O7 . 4_666 177.49(10)
O6 Ni1 N1 . . 95.97(11)
O7 Ni1 N1 4_666 . 86.54(11)
O6 Ni1 N3 . . 89.42(11)
O7 Ni1 N3 4_666 . 88.08(11)
N1 Ni1 N3 . . 174.59(12)
O6 Ni1 N4 . . 92.13(10)
O7 Ni1 N4 4_666 . 87.37(10)
N1 Ni1 N4 . . 97.09(12)
N3 Ni1 N4 . . 83.23(12)
O6 Ni1 N2 . . 90.38(10)
O7 Ni1 N2 4_666 . 90.20(10)
N1 Ni1 N2 . . 81.13(12)
N3 Ni1 N2 . . 98.32(12)
N4 Ni1 N2 . . 177.07(11)
C6 C1 C2 . . 117.0(4)
C6 C1 C38 . . 120.8(4)
C2 C1 C38 . . 122.2(4)
C1 C2 C3 . . 121.4(4)
C1 C2 H2 . . 119.3
C3 C2 H2 . . 119.3
C4 C3 C2 . . 119.8(5)
C4 C3 H3 . . 120.1
C2 C3 H3 . . 120.1
C3 C4 C5 . . 119.9(4)
C3 C4 H4 . . 120.1
C5 C4 H4 . . 120.1
C4 C5 C6 . . 120.1(5)
C4 C5 H5 . . 119.9
C6 C5 H5 . . 119.9
C5 C6 C1 . . 121.8(4)
C5 C6 O1 . . 123.3(4)
C1 C6 O1 . . 114.9(3)
O1 C9 C10 . . 111.3(3)
O1 C9 H9A . . 109.4
C10 C9 H9A . . 109.4
O1 C9 H9B . . 109.4
C10 C9 H9B . . 109.4
H9A C9 H9B . . 108.0
O2 C10 C9 . . 112.6(4)
O2 C10 H10A . . 109.1
C9 C10 H10A . . 109.1
O2 C10 H10B . . 109.1
C9 C10 H10B . . 109.1
H10A C10 H10B . . 107.8
C16 C11 C12 . . 121.8(4)
C16 C11 O2 . . 116.6(3)
C12 C11 O2 . . 121.6(4)
C13 C12 C11 . . 119.2(5)
C13 C12 H12 . . 120.4
C11 C12 H12 . . 120.4
C14 C13 C12 . . 119.8(5)
C14 C13 H13 . . 120.1
C12 C13 H13 . . 120.1
C13 C14 C15 . . 120.8(5)
C13 C14 H14 . . 119.6
C15 C14 H14 . . 119.6
C14 C15 C16 . . 120.5(5)
C14 C15 H15 . . 119.8
C16 C15 H15 . . 119.8
C11 C16 C15 . . 117.8(4)
C11 C16 C17 . . 120.7(3)
C15 C16 C17 . . 121.5(4)
N4 C17 C16 . . 115.2(3)
N4 C17 H17A . . 108.5
C16 C17 H17A . . 108.5
N4 C17 H17B . . 108.5
C16 C17 H17B . . 108.5
H17A C17 H17B . . 107.5
N4 C18 C19 . . 109.1(3)
N4 C18 H18A . . 109.9
C19 C18 H18A . . 109.9
N4 C18 H18B . . 109.9
C19 C18 H18B . . 109.9
H18A C18 H18B . . 108.3
N3 C19 C18 . . 108.5(3)
N3 C19 H19A . . 110.0
C18 C19 H19A . . 110.0
N3 C19 H19B . . 110.0
C18 C19 H19B . . 110.0
H19A C19 H19B . . 108.4
N3 C20 C21 . . 114.5(3)
N3 C20 H20A . . 108.6
C21 C20 H20A . . 108.6
N3 C20 H20B . . 108.6
C21 C20 H20B . . 108.6
H20A C20 H20B . . 107.6
C26 C21 C22 . . 118.3(4)
C26 C21 C20 . . 119.8(4)
C22 C21 C20 . . 121.8(4)
C21 C22 C23 . . 119.8(5)
C21 C22 H22 . . 120.1
C23 C22 H22 . . 120.1
C24 C23 C22 . . 120.2(5)
C24 C23 H23 . . 119.9
C22 C23 H23 . . 119.9
C23 C24 C25 . . 121.1(5)
C23 C24 H24 . . 119.5
C25 C24 H24 . . 119.5
C26 C25 C24 . . 119.2(5)
C26 C25 H25 . . 120.4
C24 C25 H25 . . 120.4
C25 C26 O3 . . 123.3(4)
C25 C26 C21 . . 121.3(4)
O3 C26 C21 . . 115.4(3)
O3 C27 C28 . . 110.2(4)
O3 C27 H27A . . 109.6
C28 C27 H27A . . 109.6
O3 C27 H27B . . 109.6
C28 C27 H27B . . 109.6
H27A C27 H27B . . 108.1
O4 C28 C27 . . 111.5(4)
O4 C28 H28A . . 109.3
C27 C28 H28A . . 109.3
O4 C28 H28B . . 109.3
C27 C28 H28B . . 109.3
H28A C28 H28B . . 108.0
O4 C29 C34 . . 116.1(3)
O4 C29 C30 . . 122.3(4)
C34 C29 C30 . . 121.5(4)
C31 C30 C29 . . 119.0(5)
C31 C30 H30 . . 120.5
C29 C30 H30 . . 120.5
C32 C31 C30 . . 121.2(4)
C32 C31 H31 . . 119.4
C30 C31 H31 . . 119.4
C31 C32 C33 . . 119.3(5)
C31 C32 H32 . . 120.4
C33 C32 H32 . . 120.4
C32 C33 C34 . . 121.4(5)
C32 C33 H33 . . 119.3
C34 C33 H33 . . 119.3
C29 C34 C33 . . 117.5(4)
C29 C34 C35 . . 120.7(4)
C33 C34 C35 . . 121.8(4)
N2 C35 C34 . . 115.0(3)
N2 C35 H35A . . 108.5
C34 C35 H35A . . 108.5
N2 C35 H35B . . 108.5
C34 C35 H35B . . 108.5
H35A C35 H35B . . 107.5
C37 C36 N2 . . 115.0(4)
C37 C36 H36A . . 108.5
N2 C36 H36A . . 108.5
C37 C36 H36B . . 108.5
N2 C36 H36B . . 108.5
H36A C36 H36B . . 107.5
N1 C37 C36 . . 110.8(4)
N1 C37 H37A . . 109.5
C36 C37 H37A . . 109.5
N1 C37 H37B . . 109.5
C36 C37 H37B . . 109.5
H37A C37 H37B . . 108.1
N1 C38 C1 . . 115.0(3)
N1 C38 H38A . . 108.5
C1 C38 H38A . . 108.5
N1 C38 H38B . . 108.5
C1 C38 H38B . . 108.5
H38A C38 H38B . . 107.5
O5 C39 O6 . . 126.5(3)
O5 C39 C40 . . 118.3(3)
O6 C39 C40 . . 115.2(3)
C46 C40 C41 . . 118.6(3)
C46 C40 C39 . . 122.0(3)
C41 C40 C39 . . 119.3(3)
C42 C41 C40 . . 120.5(3)
C42 C41 H41 . . 119.8
C40 C41 H41 . . 119.8
C43 C42 C41 . . 121.2(3)
C43 C42 H42 . . 119.4
C41 C42 H42 . . 119.4
C42 C43 C45 . . 118.5(3)
C42 C43 C44 . . 120.3(3)
C45 C43 C44 . . 121.1(3)
O8 C44 O7 . . 125.2(3)
O8 C44 C43 . . 119.8(3)
O7 C44 C43 . . 114.9(3)
C46 C45 C43 . . 120.3(3)
C46 C45 H45 . . 119.9
C43 C45 H45 . . 119.9
C40 C46 C45 . . 120.9(3)
C40 C46 H46 . . 119.6
C45 C46 H46 . . 119.6
C9 O1 C6 . . 119.8(3)
C10 O2 C11 . . 116.4(3)
C26 O3 C27 . . 118.1(3)
C28 O4 C29 . . 118.8(4)
C39 O6 Ni1 . . 132.4(2)
C44 O7 Ni1 . 4_565 130.8(2)
C37 N1 C38 . . 116.6(4)
C37 N1 Ni1 . . 105.4(3)
C38 N1 Ni1 . . 115.7(2)
C37 N1 H1N . . 106(3)
C38 N1 H1N . . 106(3)
Ni1 N1 H1N . . 106(3)
C35 N2 C36 . . 110.4(3)
C35 N2 Ni1 . . 118.8(2)
C36 N2 Ni1 . . 107.4(2)
C35 N2 H2N . . 112(3)
C36 N2 H2N . . 112(3)
Ni1 N2 H2N . . 96(3)
C19 N3 C20 . . 112.3(3)
C19 N3 Ni1 . . 104.5(2)
C20 N3 Ni1 . . 119.3(2)
C19 N3 H3N . . 106(3)
C20 N3 H3N . . 104(3)
Ni1 N3 H3N . . 110(3)
C18 N4 C17 . . 112.2(3)
C18 N4 Ni1 . . 105.4(2)
C17 N4 Ni1 . . 118.3(2)
C18 N4 H4N . . 109(3)
C17 N4 H4N . . 110(3)
Ni1 N4 H4N . . 101(3)

loop_
_geom_bond_atom_site_label_1
_geom_bond_atom_site_label_2
_geom_bond_site_symmetry_2
_geom_bond_distance
Ni1 O6 . 2.049(2)
Ni1 O7 4_666 2.089(2)
Ni1 N1 . 2.131(3)
Ni1 N3 . 2.142(3)
Ni1 N4 . 2.151(3)
Ni1 N2 . 2.160(3)
C1 C6 . 1.377(6)
C1 C2 . 1.384(6)
C1 C38 . 1.508(5)
C2 C3 . 1.393(6)
C2 H2 . 0.9300
C3 C4 . 1.356(7)
C3 H3 . 0.9300
C4 C5 . 1.370(6)
C4 H4 . 0.9300
C5 C6 . 1.374(5)
C5 H5 . 0.9300
C6 O1 . 1.385(5)
C9 O1 . 1.383(5)
C9 C10 . 1.471(6)
C9 H9A . 0.9700
C9 H9B . 0.9700
C10 O2 . 1.382(5)
C10 H10A . 0.9700
C10 H10B . 0.9700
C11 C16 . 1.381(5)
C11 C12 . 1.383(6)
C11 O2 . 1.389(5)
C12 C13 . 1.380(7)
C12 H12 . 0.9300
C13 C14 . 1.366(8)
C13 H13 . 0.9300
C14 C15 . 1.380(7)
C14 H14 . 0.9300
C15 C16 . 1.389(6)
C15 H15 . 0.9300
C16 C17 . 1.512(5)
C17 N4 . 1.485(4)
C17 H17A . 0.9700
C17 H17B . 0.9700
C18 N4 . 1.481(5)
C18 C19 . 1.508(6)
C18 H18A . 0.9700
C18 H18B . 0.9700
C19 N3 . 1.478(5)
C19 H19A . 0.9700
C19 H19B . 0.9700
C20 N3 . 1.479(5)
C20 C21 . 1.510(5)
C20 H20A . 0.9700
C20 H20B . 0.9700
C21 C26 . 1.384(6)
C21 C22 . 1.390(6)
C22 C23 . 1.401(7)
C22 H22 . 0.9300
C23 C24 . 1.343(7)
C23 H23 . 0.9300
C24 C25 . 1.376(7)
C24 H24 . 0.9300
C25 C26 . 1.376(6)
C25 H25 . 0.9300
C26 O3 . 1.377(5)
C27 O3 . 1.399(5)
C27 C28 . 1.465(7)
C27 H27A . 0.9700
C27 H27B . 0.9700
C28 O4 . 1.359(5)
C28 H28A . 0.9700
C28 H28B . 0.9700
C29 O4 . 1.377(5)
C29 C34 . 1.382(6)
C29 C30 . 1.394(6)
C30 C31 . 1.376(7)
C30 H30 . 0.9300
C31 C32 . 1.369(7)
C31 H31 . 0.9300
C32 C33 . 1.383(6)
C32 H32 . 0.9300
C33 C34 . 1.402(6)
C33 H33 . 0.9300
C34 C35 . 1.506(5)
C35 N2 . 1.482(4)
C35 H35A . 0.9700
C35 H35B . 0.9700
C36 C37 . 1.469(6)
C36 N2 . 1.500(5)
C36 H36A . 0.9700
C36 H36B . 0.9700
C37 N1 . 1.450(5)
C37 H37A . 0.9700
C37 H37B . 0.9700
C38 N1 . 1.474(5)
C38 H38A . 0.9700
C38 H38B . 0.9700
C39 O5 . 1.236(4)
C39 O6 . 1.274(4)
C39 C40 . 1.519(4)
C40 C46 . 1.382(5)
C40 C41 . 1.386(4)
C41 C42 . 1.382(5)
C41 H41 . 0.9300
C42 C43 . 1.377(5)
C42 H42 . 0.9300
C43 C45 . 1.393(4)
C43 C44 . 1.523(5)
C44 O8 . 1.228(4)
C44 O7 . 1.267(4)
C45 C46 . 1.387(5)
C45 H45 . 0.9300
C46 H46 . 0.9300
O7 Ni1 4_565 2.089(2)
N1 H1N . 0.83(2)
N2 H2N . 0.81(2)
N3 H3N . 0.84(2)
N4 H4N . 0.83(2)

loop_
_geom_hbond_atom_site_label_D
_geom_hbond_atom_site_label_H
_geom_hbond_atom_site_label_A
_geom_hbond_site_symmetry_A
_geom_hbond_distance_DH
_geom_hbond_distance_HA
_geom_hbond_distance_DA
_geom_hbond_angle_DHA
N1 H1N O1 . 0.83(2) 2.58(4) 3.101(4) 122(3)
N2 H2N O8 4_666 0.81(2) 2.26(2) 3.003(4) 152(4)
N3 H3N O3 . 0.84(2) 2.47(3) 3.044(4) 127(3)
N4 H4N O5 . 0.83(2) 2.14(3) 2.862(4) 144(4)
C10 H10A O8 4_566 0.97 2.40 3.359(6) 172
C12 H12 O8 4_566 0.93 2.60 3.508(6) 166
C28 H28B O2 1_655 0.97 2.47 3.210(7) 133
C28 H28A O5 1_655 0.97 2.47 3.342(6) 149
C35 H35A O4 . 0.97 2.38 2.761(5) 103
C37 H37B O7 4_666 0.97 2.47 2.985(6) 113
C42 H42 O7 . 0.93 2.44 2.752(4) 100

loop_
_geom_torsion_atom_site_label_1
_geom_torsion_atom_site_label_2
_geom_torsion_atom_site_label_3
_geom_torsion_atom_site_label_4
_geom_torsion_site_symmetry_1
_geom_torsion_site_symmetry_4
_geom_torsion
C6 C1 C2 C3 . . 1.5(7)
C38 C1 C2 C3 . . -177.8(4)
C1 C2 C3 C4 . . 0.3(8)
C2 C3 C4 C5 . . -0.9(8)
C3 C4 C5 C6 . . -0.4(8)
C4 C5 C6 C1 . . 2.3(7)
C4 C5 C6 O1 . . -173.8(4)
C2 C1 C6 C5 . . -2.8(6)
C38 C1 C6 C5 . . 176.5(4)
C2 C1 C6 O1 . . 173.6(4)
C38 C1 C6 O1 . . -7.0(6)
O1 C9 C10 O2 . . 41.1(6)
C16 C11 C12 C13 . . -1.6(7)
O2 C11 C12 C13 . . -179.3(5)
C11 C12 C13 C14 . . -0.5(9)
C12 C13 C14 C15 . . 1.7(10)
C13 C14 C15 C16 . . -0.9(9)
C12 C11 C16 C15 . . 2.4(6)
O2 C11 C16 C15 . . -179.8(4)
C12 C11 C16 C17 . . -178.1(4)
O2 C11 C16 C17 . . -0.2(6)
C14 C15 C16 C11 . . -1.1(7)
C14 C15 C16 C17 . . 179.3(5)
C11 C16 C17 N4 . . 83.3(5)
C15 C16 C17 N4 . . -97.2(5)
N4 C18 C19 N3 . . 61.8(4)
N3 C20 C21 C26 . . 71.6(5)
N3 C20 C21 C22 . . -110.4(4)
C26 C21 C22 C23 . . -0.6(7)
C20 C21 C22 C23 . . -178.6(4)
C21 C22 C23 C24 . . 0.8(8)
C22 C23 C24 C25 . . -0.9(9)
C23 C24 C25 C26 . . 0.8(8)
C24 C25 C26 O3 . . 179.8(5)
C24 C25 C26 C21 . . -0.6(7)
C22 C21 C26 C25 . . 0.5(7)
C20 C21 C26 C25 . . 178.6(4)
C22 C21 C26 O3 . . -179.9(4)
C20 C21 C26 O3 . . -1.8(6)
O3 C27 C28 O4 . . 56.8(7)
O4 C29 C30 C31 . . -177.0(4)
C34 C29 C30 C31 . . 0.2(7)
C29 C30 C31 C32 . . 1.8(7)
C30 C31 C32 C33 . . -1.4(8)
C31 C32 C33 C34 . . -1.1(7)
O4 C29 C34 C33 . . 174.9(4)
C30 C29 C34 C33 . . -2.4(6)
O4 C29 C34 C35 . . -4.8(6)
C30 C29 C34 C35 . . 177.8(4)
C32 C33 C34 C29 . . 2.9(6)
C32 C33 C34 C35 . . -177.4(4)
C29 C34 C35 N2 . . -91.4(4)
C33 C34 C35 N2 . . 88.8(5)
N2 C36 C37 N1 . . 41.6(6)
C6 C1 C38 N1 . . 76.5(5)
C2 C1 C38 N1 . . -104.2(5)
O5 C39 C40 C46 . . 166.5(4)
O6 C39 C40 C46 . . -13.6(5)
O5 C39 C40 C41 . . -16.9(5)
O6 C39 C40 C41 . . 163.0(3)
C46 C40 C41 C42 . . 3.2(5)
C39 C40 C41 C42 . . -173.5(3)
C40 C41 C42 C43 . . -0.8(6)
C41 C42 C43 C45 . . -2.5(5)
C41 C42 C43 C44 . . 172.8(3)
C42 C43 C44 O8 . . -177.9(4)
C45 C43 C44 O8 . . -2.8(6)
C42 C43 C44 O7 . . 0.2(5)
C45 C43 C44 O7 . . 175.3(3)
C42 C43 C45 C46 . . 3.2(5)
C44 C43 C45 C46 . . -172.0(3)
C41 C40 C46 C45 . . -2.4(5)
C39 C40 C46 C45 . . 174.2(3)
C43 C45 C46 C40 . . -0.8(6)
C10 C9 O1 C6 . . -178.7(4)
C5 C6 O1 C9 . . -34.0(6)
C1 C6 O1 C9 . . 149.7(4)
C9 C10 O2 C11 . . 178.9(4)
C16 C11 O2 C10 . . 131.3(4)
C12 C11 O2 C10 . . -50.8(6)
C25 C26 O3 C27 . . -36.7(7)
C21 C26 O3 C27 . . 143.7(4)
C28 C27 O3 C26 . . -160.0(4)
C27 C28 O4 C29 . . 176.2(4)
C34 C29 O4 C28 . . 140.7(5)
C30 C29 O4 C28 . . -41.9(7)
O5 C39 O6 Ni1 . . -4.2(6)
C40 C39 O6 Ni1 . . 175.8(2)
N1 Ni1 O6 C39 . . 78.3(3)
N3 Ni1 O6 C39 . . -102.3(3)
N4 Ni1 O6 C39 . . -19.1(3)
N2 Ni1 O6 C39 . . 159.4(3)
O8 C44 O7 Ni1 . 4_565 14.3(6)
C43 C44 O7 Ni1 . 4_565 -163.6(2)
C36 C37 N1 C38 . . 81.0(5)
C36 C37 N1 Ni1 . . -48.9(5)
C1 C38 N1 C37 . . 54.7(5)
C1 C38 N1 Ni1 . . 179.6(3)
O6 Ni1 N1 C37 . . 122.4(3)
O7 Ni1 N1 C37 4_666 . -57.8(3)
N4 Ni1 N1 C37 . . -144.7(3)
N2 Ni1 N1 C37 . . 32.9(3)
O6 Ni1 N1 C38 . . -8.1(3)
O7 Ni1 N1 C38 4_666 . 171.7(3)
N4 Ni1 N1 C38 . . 84.8(3)
N2 Ni1 N1 C38 . . -97.6(3)
C34 C35 N2 C36 . . -66.6(4)
C34 C35 N2 Ni1 . . 168.8(3)
C37 C36 N2 C35 . . -142.5(4)
C37 C36 N2 Ni1 . . -11.6(5)
O6 Ni1 N2 C35 . . 18.2(3)
O7 Ni1 N2 C35 4_666 . -159.3(3)
N1 Ni1 N2 C35 . . 114.2(3)
N3 Ni1 N2 C35 . . -71.2(3)
O6 Ni1 N2 C36 . . -107.9(3)
O7 Ni1 N2 C36 4_666 . 74.6(3)
N1 Ni1 N2 C36 . . -11.9(3)
N3 Ni1 N2 C36 . . 162.6(3)
C18 C19 N3 C20 . . 83.7(4)
C18 C19 N3 Ni1 . . -47.0(3)
C21 C20 N3 C19 . . 61.7(4)
C21 C20 N3 Ni1 . . -175.6(3)
O6 Ni1 N3 C19 . . 111.2(2)
O7 Ni1 N3 C19 4_666 . -68.6(2)
N4 Ni1 N3 C19 . . 19.0(2)
N2 Ni1 N3 C19 . . -158.5(2)
O6 Ni1 N3 C20 . . -15.3(3)
O7 Ni1 N3 C20 4_666 . 164.9(3)
N4 Ni1 N3 C20 . . -107.5(3)
N2 Ni1 N3 C20 . . 75.0(3)
C19 C18 N4 C17 . . 89.0(4)
C19 C18 N4 Ni1 . . -41.1(3)
C16 C17 N4 C18 . . 69.4(4)
C16 C17 N4 Ni1 . . -167.5(2)
O6 Ni1 N4 C18 . . -77.3(2)
O7 Ni1 N4 C18 4_666 . 100.2(2)
N1 Ni1 N4 C18 . . -173.6(2)
N3 Ni1 N4 C18 . . 11.9(2)
O6 Ni1 N4 C17 . . 156.3(2)
O7 Ni1 N4 C17 4_666 . -26.1(2)
N1 Ni1 N4 C17 . . 60.0(3)
N3 Ni1 N4 C17 . . -114.5(3)
